data_7053470
loop_
_publ_author_name
'Li, Hongyan'
'Antoline, Jennifer E.'
'Yang, Jin-Haek'
'Al-Rashid, Ziyad F'
'Hsung, Richard P.'

_publ_section_title
;
 A Stereoselective Intramolecular Cyclopropanation via a De Novo Class of
 Push-Pull Carbenes Derived from DMDO-Epoxidations of Chiral Ynamides.
;
_journal_issue 7
_journal_name_full 'New journal of chemistry = Nouveau journal de chimie'
_journal_page_first 1309
_journal_page_last 1316
_journal_paper_doi 10.1039/c0nj00063a
_journal_volume 34
_journal_year 2010
_chemical_absolute_configuration rm
_chemical_formula_moiety 'C16 H17 N O3'
_chemical_formula_sum 'C16 H17 N O3'
_chemical_formula_weight 271.31
_chemical_name_common 07221
_chemical_name_systematic
;
?
;
_space_group_IT_number 19
_symmetry_cell_setting orthorhombic
_symmetry_space_group_name_Hall 'P 2ac 2ab'
_symmetry_space_group_name_H-M 'P 21 21 21'
_atom_sites_solution_hydrogens geom
_atom_sites_solution_primary direct
_atom_sites_solution_secondary difmap
_audit_creation_method SHELXL-97
_cell_angle_alpha 90.00
_cell_angle_beta 90.00
_cell_angle_gamma 90.00
_cell_formula_units_Z 4
_cell_length_a 10.2183(9)
_cell_length_b 10.4772(9)
_cell_length_c 12.5802(11)
_cell_measurement_reflns_used 2898
_cell_measurement_temperature 123(2)
_cell_measurement_theta_max 27.42
_cell_measurement_theta_min 2.57
_cell_volume 1346.8(2)
_computing_cell_refinement 'SAINT, Bruker'
_computing_data_collection 'SMART, Bruker'
_computing_data_reduction 'SAINT, Bruker'
_computing_molecular_graphics 'SHELXTL, Bruker'
_computing_publication_material 'Bruker SHELXTL'
_computing_structure_refinement 'SHELXL-97 (Sheldrick, 1997)'
_computing_structure_solution 'SHELXS-97 (Sheldrick, 1990)'
_diffrn_ambient_temperature 123(2)
_diffrn_measured_fraction_theta_full 0.997
_diffrn_measured_fraction_theta_max 0.997
_diffrn_measurement_device_type 'Bruker SMART Platform CCD'
_diffrn_measurement_method 'area detector, omega scans per phi'
_diffrn_radiation_monochromator graphite
_diffrn_radiation_source 'normal-focus sealed tube'
_diffrn_radiation_type MoK\a
_diffrn_radiation_wavelength 0.71073
_diffrn_reflns_av_R_equivalents 0.0298
_diffrn_reflns_av_sigmaI/netI 0.0143
_diffrn_reflns_limit_h_max 13
_diffrn_reflns_limit_h_min -12
_diffrn_reflns_limit_k_max 13
_diffrn_reflns_limit_k_min -13
_diffrn_reflns_limit_l_max 16
_diffrn_reflns_limit_l_min -16
_diffrn_reflns_number 15960
_diffrn_reflns_theta_full 27.50
_diffrn_reflns_theta_max 27.50
_diffrn_reflns_theta_min 2.53
_exptl_absorpt_coefficient_mu 0.093
_exptl_absorpt_correction_T_max 0.9772
_exptl_absorpt_correction_T_min 0.9552
_exptl_absorpt_correction_type multi-scan
_exptl_absorpt_process_details 'SADABS, R. Blessing, 1995'
_exptl_crystal_colour colorless
_exptl_crystal_density_diffrn 1.338
_exptl_crystal_density_method 'not measured'
_exptl_crystal_description block
_exptl_crystal_F_000 576
_exptl_crystal_size_max 0.50
_exptl_crystal_size_mid 0.38
_exptl_crystal_size_min 0.25
_refine_diff_density_max 0.234
_refine_diff_density_min -0.146
_refine_diff_density_rms 0.035
_refine_ls_abs_structure_details 'Flack H D (1983), 1298 Friedel Pairs, Acta Cryst. A39, 876-881'
_refine_ls_abs_structure_Flack 0(10)
_refine_ls_extinction_method none
_refine_ls_goodness_of_fit_ref 1.005
_refine_ls_hydrogen_treatment constr
_refine_ls_matrix_type full
_refine_ls_number_parameters 181
_refine_ls_number_reflns 1771
_refine_ls_number_restraints 0
_refine_ls_restrained_S_all 1.005
_refine_ls_R_factor_all 0.0323
_refine_ls_R_factor_gt 0.0296
_refine_ls_shift/su_max 0.000
_refine_ls_shift/su_mean 0.000
_refine_ls_structure_factor_coef Fsqd
_refine_ls_weighting_details 'calc w=1/[\s^2^(Fo^2^)+(0.0473P)^2^+0.3511P] where P=(Fo^2^+2Fc^2^)/3'
_refine_ls_weighting_scheme calc
_refine_ls_wR_factor_gt 0.0772
_refine_ls_wR_factor_ref 0.0799
_reflns_number_gt 1673
_reflns_number_total 1771
_reflns_threshold_expression >2sigma(I)
_cod_data_source_file c0nj00063a.txt
_cod_data_source_block 07221
_cod_depositor_comments
;
The following automatic conversions were performed:

'_symmetry_cell_setting' value 'Orthorhombic' changed to
'orthorhombic' according to
/home/saulius/struct/CIF-dictionaries/cif_core.dic dictionary named
'cif_core.dic' version 2.4.2 from 2011-04-26.

Automatic conversion script
Id: cif_fix_values 1891 2012-01-12 08:04:46Z andrius 
;
_cod_original_sg_symbol_H-M P2(1)2(1)2(1)
_cod_database_code 7053470

loop_
_symmetry_equiv_pos_as_xyz
'x, y, z'
'-x+1/2, -y, z+1/2'
'-x, y+1/2, -z+1/2'
'x+1/2, -y+1/2, -z'

loop_
_atom_site_label
_atom_site_type_symbol
_atom_site_fract_x
_atom_site_fract_y
_atom_site_fract_z
_atom_site_U_iso_or_equiv
_atom_site_adp_type
_atom_site_occupancy
_atom_site_symmetry_multiplicity
_atom_site_calc_flag
_atom_site_refinement_flags
O1 O 0.30883(12) 0.60403(14) -0.09433(9) 0.0320(3) Uani 1 1 d .
O2 O 0.46247(12) 0.46805(13) -0.03559(10) 0.0302(3) Uani 1 1 d .
O3 O 0.14694(11) 0.48036(11) 0.09905(10) 0.0263(3) Uani 1 1 d .
N1 N 0.37911(13) 0.60690(13) 0.08122(10) 0.0198(3) Uani 1 1 d .
C1 C 0.37427(16) 0.56409(17) -0.02225(13) 0.0243(3) Uani 1 1 d .
C2 C 0.53130(16) 0.44648(16) 0.06305(13) 0.0246(3) Uani 1 1 d .
H2A H 0.6208 0.4825 0.0597 0.030 Uiso 1 1 calc R
H2B H 0.5376 0.3540 0.0785 0.030 Uiso 1 1 calc R
C3 C 0.44989(15) 0.51458(15) 0.14829(12) 0.0201(3) Uani 1 1 d .
H3A H 0.3863 0.4531 0.1804 0.024 Uiso 1 1 calc R
C4 C 0.53018(14) 0.57597(15) 0.23526(12) 0.0184(3) Uani 1 1 d .
C5 C 0.63152(15) 0.66096(15) 0.21114(12) 0.0206(3) Uani 1 1 d .
H5A H 0.6498 0.6814 0.1391 0.025 Uiso 1 1 calc R
C6 C 0.70568(16) 0.71574(16) 0.29155(13) 0.0224(3) Uani 1 1 d .
H6A H 0.7744 0.7733 0.2745 0.027 Uiso 1 1 calc R
C7 C 0.67903(17) 0.68609(16) 0.39721(13) 0.0249(3) Uani 1 1 d .
H7A H 0.7307 0.7222 0.4523 0.030 Uiso 1 1 calc R
C8 C 0.57730(17) 0.60414(16) 0.42208(13) 0.0257(4) Uani 1 1 d .
H8A H 0.5583 0.5855 0.4943 0.031 Uiso 1 1 calc R
C9 C 0.50271(16) 0.54885(14) 0.34174(12) 0.0215(3) Uani 1 1 d .
H9A H 0.4331 0.4926 0.3593 0.026 Uiso 1 1 calc R
C10 C 0.26602(15) 0.66970(15) 0.12401(12) 0.0185(3) Uani 1 1 d .
C11 C 0.24363(18) 0.80838(15) 0.09135(14) 0.0264(4) Uani 1 1 d .
H11A H 0.3077 0.8477 0.0422 0.032 Uiso 1 1 calc R
H11B H 0.1521 0.8372 0.0816 0.032 Uiso 1 1 calc R
C12 C 0.28809(17) 0.77909(15) 0.20177(13) 0.0237(3) Uani 1 1 d .
H12A H 0.3817 0.7997 0.2175 0.028 Uiso 1 1 calc R
C13 C 0.19550(17) 0.78918(18) 0.29490(14) 0.0284(4) Uani 1 1 d .
H13A H 0.2006 0.8764 0.3249 0.034 Uiso 1 1 calc R
H13B H 0.2233 0.7285 0.3509 0.034 Uiso 1 1 calc R
C14 C 0.05412(17) 0.76068(18) 0.26388(14) 0.0280(4) Uani 1 1 d .
H14A H -0.0014 0.7631 0.3284 0.034 Uiso 1 1 calc R
H14B H 0.0227 0.8279 0.2148 0.034 Uiso 1 1 calc R
C15 C 0.03936(16) 0.63087(17) 0.21039(14) 0.0280(4) Uani 1 1 d .
H15A H 0.0268 0.5662 0.2668 0.034 Uiso 1 1 calc R
H15B H -0.0418 0.6326 0.1675 0.034 Uiso 1 1 calc R
C16 C 0.14933(15) 0.58585(15) 0.13938(12) 0.0197(3) Uani 1 1 d .

loop_
_atom_site_aniso_label
_atom_site_aniso_U_11
_atom_site_aniso_U_22
_atom_site_aniso_U_33
_atom_site_aniso_U_23
_atom_site_aniso_U_13
_atom_site_aniso_U_12
O1 0.0296(6) 0.0457(7) 0.0206(5) 0.0028(6) -0.0023(5) 0.0027(6)
O2 0.0292(6) 0.0376(7) 0.0240(6) -0.0075(5) -0.0027(5) 0.0062(6)
O3 0.0246(6) 0.0235(6) 0.0307(6) -0.0046(5) -0.0023(5) -0.0043(5)
N1 0.0177(6) 0.0218(6) 0.0199(6) 0.0023(5) -0.0011(5) 0.0000(5)
C1 0.0210(7) 0.0291(8) 0.0227(7) 0.0005(7) 0.0023(6) -0.0024(7)
C2 0.0230(8) 0.0253(8) 0.0255(8) -0.0034(6) -0.0039(6) 0.0014(7)
C3 0.0178(7) 0.0192(7) 0.0235(7) 0.0024(6) -0.0006(6) -0.0015(6)
C4 0.0166(7) 0.0185(7) 0.0201(7) 0.0009(6) -0.0004(6) 0.0033(6)
C5 0.0181(7) 0.0235(7) 0.0203(7) 0.0016(6) 0.0017(6) 0.0004(6)
C6 0.0167(7) 0.0230(8) 0.0274(8) -0.0020(7) 0.0009(6) 0.0008(6)
C7 0.0256(8) 0.0258(8) 0.0234(8) -0.0037(6) -0.0051(7) 0.0037(7)
C8 0.0319(8) 0.0261(8) 0.0192(7) 0.0013(6) 0.0024(7) 0.0048(7)
C9 0.0207(7) 0.0197(7) 0.0240(8) 0.0037(6) 0.0033(6) 0.0012(6)
C10 0.0174(7) 0.0190(7) 0.0192(7) 0.0007(6) -0.0007(6) 0.0001(6)
C11 0.0280(8) 0.0192(7) 0.0319(8) 0.0053(7) -0.0016(7) -0.0008(7)
C12 0.0210(7) 0.0199(7) 0.0302(8) -0.0036(7) -0.0039(7) -0.0002(6)
C13 0.0251(8) 0.0318(9) 0.0283(8) -0.0110(7) -0.0041(7) 0.0019(7)
C14 0.0223(8) 0.0338(9) 0.0279(8) -0.0054(7) -0.0018(7) 0.0044(7)
C15 0.0223(8) 0.0336(9) 0.0283(8) -0.0047(7) 0.0043(7) -0.0051(7)
C16 0.0187(7) 0.0228(7) 0.0176(6) 0.0029(6) -0.0044(6) -0.0011(6)

loop_
_atom_type_symbol
_atom_type_description
_atom_type_scat_dispersion_real
_atom_type_scat_dispersion_imag
_atom_type_scat_source
C C 0.0033 0.0000 'International Tables Vol C Tables 4.2.6.8 and 6.1.1.4'
H H 0.0000 0.0000 'International Tables Vol C Tables 4.2.6.8 and 6.1.1.4'
N N 0.0061 0.0000 'International Tables Vol C Tables 4.2.6.8 and 6.1.1.4'
O O 0.0106 0.0000 'International Tables Vol C Tables 4.2.6.8 and 6.1.1.4'

loop_
_geom_angle_atom_site_label_1
_geom_angle_atom_site_label_2
_geom_angle_atom_site_label_3
_geom_angle
C1 O2 C2 109.40(12)
C1 N1 C10 118.35(13)
C1 N1 C3 110.18(13)
C10 N1 C3 118.79(12)
O1 C1 O2 122.19(15)
O1 C1 N1 128.28(16)
O2 C1 N1 109.48(14)
O2 C2 C3 105.31(12)
O2 C2 H2A 110.7
C3 C2 H2A 110.7
O2 C2 H2B 110.7
C3 C2 H2B 110.7
H2A C2 H2B 108.8
N1 C3 C4 113.69(13)
N1 C3 C2 99.86(12)
C4 C3 C2 114.20(13)
N1 C3 H3A 109.6
C4 C3 H3A 109.6
C2 C3 H3A 109.6
C9 C4 C5 119.07(14)
C9 C4 C3 119.88(14)
C5 C4 C3 121.05(13)
C6 C5 C4 120.61(15)
C6 C5 H5A 119.7
C4 C5 H5A 119.7
C5 C6 C7 119.79(16)
C5 C6 H6A 120.1
C7 C6 H6A 120.1
C8 C7 C6 120.08(16)
C8 C7 H7A 120.0
C6 C7 H7A 120.0
C7 C8 C9 120.35(15)
C7 C8 H8A 119.8
C9 C8 H8A 119.8
C8 C9 C4 120.08(15)
C8 C9 H9A 120.0
C4 C9 H9A 120.0
N1 C10 C16 114.95(13)
N1 C10 C12 117.82(13)
C16 C10 C12 118.52(13)
N1 C10 C11 117.13(14)
C16 C10 C11 118.34(14)
C12 C10 C11 58.62(11)
C12 C11 C10 60.57(10)
C12 C11 H11A 117.7
C10 C11 H11A 117.7
C12 C11 H11B 117.7
C10 C11 H11B 117.7
H11A C11 H11B 114.8
C11 C12 C13 121.12(15)
C11 C12 C10 60.81(10)
C13 C12 C10 117.27(14)
C11 C12 H12A 115.5
C13 C12 H12A 115.5
C10 C12 H12A 115.5
C12 C13 C14 112.40(14)
C12 C13 H13A 109.1
C14 C13 H13A 109.1
C12 C13 H13B 109.1
C14 C13 H13B 109.1
H13A C13 H13B 107.9
C15 C14 C13 112.40(15)
C15 C14 H14A 109.1
C13 C14 H14A 109.1
C15 C14 H14B 109.1
C13 C14 H14B 109.1
H14A C14 H14B 107.9
C16 C15 C14 117.76(14)
C16 C15 H15A 107.9
C14 C15 H15A 107.9
C16 C15 H15B 107.9
C14 C15 H15B 107.9
H15A C15 H15B 107.2
O3 C16 C10 119.77(14)
O3 C16 C15 121.02(14)
C10 C16 C15 119.11(13)

loop_
_geom_bond_atom_site_label_1
_geom_bond_atom_site_label_2
_geom_bond_distance
O1 C1 1.202(2)
O2 C1 1.361(2)
O2 C2 1.444(2)
O3 C16 1.2164(19)
N1 C1 1.378(2)
N1 C10 1.435(2)
N1 C3 1.473(2)
C2 C3 1.533(2)
C2 H2A 0.9900
C2 H2B 0.9900
C3 C4 1.511(2)
C3 H3A 1.0000
C4 C9 1.398(2)
C4 C5 1.399(2)
C5 C6 1.388(2)
C5 H5A 0.9500
C6 C7 1.392(2)
C6 H6A 0.9500
C7 C8 1.384(3)
C7 H7A 0.9500
C8 C9 1.392(2)
C8 H8A 0.9500
C9 H9A 0.9500
C10 C16 1.494(2)
C10 C12 1.524(2)
C10 C11 1.527(2)
C11 C12 1.493(2)
C11 H11A 0.9900
C11 H11B 0.9900
C12 C13 1.510(2)
C12 H12A 1.0000
C13 C14 1.526(2)
C13 H13A 0.9900
C13 H13B 0.9900
C14 C15 1.525(2)
C14 H14A 0.9900
C14 H14B 0.9900
C15 C16 1.511(2)
C15 H15A 0.9900
C15 H15B 0.9900

loop_
_geom_torsion_atom_site_label_1
_geom_torsion_atom_site_label_2
_geom_torsion_atom_site_label_3
_geom_torsion_atom_site_label_4
_geom_torsion
C2 O2 C1 O1 176.54(16)
C2 O2 C1 N1 -0.90(18)
C10 N1 C1 O1 26.4(3)
C3 N1 C1 O1 167.76(17)
C10 N1 C1 O2 -156.40(13)
C3 N1 C1 O2 -15.00(18)
C1 O2 C2 C3 15.40(17)
C1 N1 C3 C4 144.93(14)
C10 N1 C3 C4 -73.86(17)
C1 N1 C3 C2 22.89(16)
C10 N1 C3 C2 164.09(13)
O2 C2 C3 N1 -22.31(15)
O2 C2 C3 C4 -143.99(13)
N1 C3 C4 C9 118.89(16)
C2 C3 C4 C9 -127.40(16)
N1 C3 C4 C5 -60.54(19)
C2 C3 C4 C5 53.2(2)
C9 C4 C5 C6 1.3(2)
C3 C4 C5 C6 -179.27(15)
C4 C5 C6 C7 -0.1(2)
C5 C6 C7 C8 -1.2(2)
C6 C7 C8 C9 1.3(2)
C7 C8 C9 C4 -0.1(2)
C5 C4 C9 C8 -1.2(2)
C3 C4 C9 C8 179.33(15)
C1 N1 C10 C16 68.05(18)
C3 N1 C10 C16 -70.02(17)
C1 N1 C10 C12 -144.70(14)
C3 N1 C10 C12 77.23(18)
C1 N1 C10 C11 -77.73(18)
C3 N1 C10 C11 144.20(14)
N1 C10 C11 C12 -107.56(15)
C16 C10 C11 C12 107.84(15)
C10 C11 C12 C13 -106.01(17)
N1 C10 C12 C11 106.39(16)
C16 C10 C12 C11 -107.54(16)
N1 C10 C12 C13 -141.39(15)
C16 C10 C12 C13 4.7(2)
C11 C10 C12 C13 112.22(17)
C11 C12 C13 C14 30.4(2)
C10 C12 C13 C14 -40.4(2)
C12 C13 C14 C15 55.2(2)
C13 C14 C15 C16 -35.1(2)
N1 C10 C16 O3 -13.1(2)
C12 C10 C16 O3 -160.11(14)
C11 C10 C16 O3 132.24(16)
N1 C10 C16 C15 163.32(14)
C12 C10 C16 C15 16.3(2)
C11 C10 C16 C15 -51.3(2)
C14 C15 C16 O3 175.92(15)
C14 C15 C16 C10 -0.5(2)
